data_7108927
loop_
_publ_author_name
'Poh Wai Chia'
'Davide Bello'
'Alexandra M. Z. Slawin'
'David O'Hagan'

_publ_section_title
;
 Fluorinated 5- and 7-membered carbacycle motifs by reaction of
 difluorocarbene with acetylene ethers
;
_journal_issue 22
_journal_name_full 'Chemical communications (Cambridge, England)'
_journal_page_first 2189
_journal_page_last 2191
_journal_paper_doi 10.1039/c3cc39066g
_journal_volume 49
_journal_year 2013
_chemical_formula_moiety 'C18 H10 Br2 F4 O2'
_chemical_formula_sum 'C18 H10 Br2 F4 O2'
_chemical_formula_weight 494.08
_space_group_IT_number 2
_symmetry_cell_setting triclinic
_symmetry_Int_Tables_number 2
_symmetry_space_group_name_Hall '-P 1'
_symmetry_space_group_name_H-M 'P -1'
_atom_sites_solution_hydrogens geom
_atom_sites_solution_primary direct
_atom_sites_solution_secondary difmap
_cell_angle_alpha 75.917(7)
_cell_angle_beta 71.005(8)
_cell_angle_gamma 89.973(6)
_cell_formula_units_Z 4
_cell_length_a 10.8993(14)
_cell_length_b 12.8061(17)
_cell_length_c 13.1597(17)
_cell_measurement_reflns_used 10660
_cell_measurement_temperature 93
_cell_measurement_theta_max 25.43
_cell_measurement_theta_min 3.01
_cell_volume 1678.4(4)
_computing_cell_refinement 'CrystalClear-SM Expert 2.0 rc13'
_computing_data_collection 'CrystalClear-SM Expert 2.0 rc13 (Rigaku, 2009)'
_computing_data_reduction 'CrystalClear-SM Expert 2.0 rc13'
_computing_molecular_graphics 'CrystalStructure 4.0'
_computing_publication_material 'CrystalStructure 4.0 (Rigaku, 2010)'
_computing_structure_refinement 'SHELXL97 (Sheldrick, 2008)'
_computing_structure_solution 'SIR2004 (Burla, et al., 2005)'
_diffrn_ambient_temperature 93
_diffrn_detector_area_resol_mean 14.286
_diffrn_measured_fraction_theta_full 0.995
_diffrn_measured_fraction_theta_max 0.993
_diffrn_measurement_device_type 'Rigaku Saturn70'
_diffrn_measurement_method \w
_diffrn_radiation_type 'Mo K\a'
_diffrn_radiation_wavelength 0.71075
_diffrn_reflns_av_R_equivalents 0.0553
_diffrn_reflns_limit_h_max 13
_diffrn_reflns_limit_h_min -11
_diffrn_reflns_limit_k_max 15
_diffrn_reflns_limit_k_min -15
_diffrn_reflns_limit_l_max 15
_diffrn_reflns_limit_l_min -15
_diffrn_reflns_number 16480
_diffrn_reflns_theta_full 25.00
_diffrn_reflns_theta_max 25.35
_diffrn_standards_number 0
_exptl_absorpt_coefficient_mu 4.896
_exptl_absorpt_correction_T_max 0.863
_exptl_absorpt_correction_T_min 0.599
_exptl_absorpt_correction_type multi-scan
_exptl_absorpt_process_details 'REQAB (Rigaku, 1998)'
_exptl_crystal_colour colorless
_exptl_crystal_density_diffrn 1.955
_exptl_crystal_density_method 'not measured'
_exptl_crystal_description prism
_exptl_crystal_F_000 960.00
_exptl_crystal_size_max 0.100
_exptl_crystal_size_mid 0.030
_exptl_crystal_size_min 0.030
_refine_diff_density_max 4.170
_refine_diff_density_min -1.650
_refine_ls_extinction_method none
_refine_ls_goodness_of_fit_ref 1.310
_refine_ls_hydrogen_treatment constr
_refine_ls_number_parameters 469
_refine_ls_number_reflns 6102
_refine_ls_number_restraints 0
_refine_ls_R_factor_gt 0.1195
_refine_ls_shift/su_max 0.023
_refine_ls_structure_factor_coef Fsqd
_refine_ls_weighting_details 'w = 1/[\s^2^(Fo^2^)+(0.2000P)^2^+0.0000P] where P=(Fo^2^+2Fc^2^)/3'
_refine_ls_weighting_scheme calc
_refine_ls_wR_factor_ref 0.3703
_reflns_number_gt 3765
_reflns_number_total 6102
_reflns_threshold_expression F^2^>2.0\s(F^2^)
_cod_data_source_file c3cc39066g.txt
_cod_data_source_block 5b
_cod_database_code 7108927

loop_
_symmetry_equiv_pos_site_id
_symmetry_equiv_pos_as_xyz
1 +X,+Y,+Z
2 -X,-Y,-Z

loop_
_atom_site_label
_atom_site_type_symbol
_atom_site_fract_x
_atom_site_fract_y
_atom_site_fract_z
_atom_site_U_iso_or_equiv
_atom_site_adp_type
_atom_site_occupancy
_atom_site_symmetry_multiplicity
_atom_site_calc_flag
_atom_site_refinement_flags
Br10 Br 0.30649(13) 0.54681(14) 0.06241(11) 0.0533(5) Uani 1.0 2 d .
Br16 Br 0.20249(13) 0.29581(14) 0.93105(12) 0.0613(6) Uani 1.0 2 d .
Br30 Br 0.80198(12) 1.17771(11) 0.06541(10) 0.0463(5) Uani 1.0 2 d .
Br36 Br 0.70518(12) 0.98530(12) 0.93236(11) 0.0474(5) Uani 1.0 2 d .
F1 F 0.3988(8) 0.9008(7) 0.5504(7) 0.062(3) Uani 1.0 2 d .
F2 F 0.3433(8) 1.0283(7) 0.4364(7) 0.072(3) Uani 1.0 2 d .
F3 F 0.0279(8) 0.8415(8) 0.4835(7) 0.066(3) Uani 1.0 2 d .
F4 F 0.1310(9) 0.9923(8) 0.4016(7) 0.073(3) Uani 1.0 2 d .
F21 F 0.8990(8) 0.5750(8) 0.5487(8) 0.073(3) Uani 1.0 2 d .
F22 F 0.8461(9) 0.5066(8) 0.4309(8) 0.080(3) Uani 1.0 2 d .
F23 F 0.5264(8) 0.6685(8) 0.4818(7) 0.072(3) Uani 1.0 2 d .
F24 F 0.6343(9) 0.5580(8) 0.3978(8) 0.086(3) Uani 1.0 2 d .
O1 O 0.3582(8) 0.8476(7) 0.3374(9) 0.052(3) Uani 1.0 2 d .
O4 O 0.1081(9) 0.7459(8) 0.7312(8) 0.056(3) Uani 1.0 2 d .
O21 O 0.8563(9) 0.7356(7) 0.3349(9) 0.057(3) Uani 1.0 2 d .
O24 O 0.6100(10) 0.6393(8) 0.7289(9) 0.062(3) Uani 1.0 2 d .
C1 C 0.2722(13) 0.8488(12) 0.4446(12) 0.053(4) Uani 1.0 2 d .
C2 C 0.3129(16) 0.9265(12) 0.4998(12) 0.059(4) Uani 1.0 2 d .
C3 C 0.1610(14) 0.9142(16) 0.5772(13) 0.077(6) Uani 1.0 2 d .
C4 C 0.1659(13) 0.7841(11) 0.6233(12) 0.043(4) Uani 1.0 2 d .
C5 C 0.2335(12) 0.7489(10) 0.5401(13) 0.051(4) Uani 1.0 2 d .
C6 C 0.1304(14) 0.9036(12) 0.4704(12) 0.056(4) Uani 1.0 2 d .
C7 C 0.3377(11) 0.7727(12) 0.2794(12) 0.051(4) Uani 1.0 2 d .
C8 C 0.4472(13) 0.7554(12) 0.2024(12) 0.055(4) Uani 1.0 2 d .
C9 C 0.4387(12) 0.6884(11) 0.1394(11) 0.043(4) Uani 1.0 2 d .
C10 C 0.3195(12) 0.6359(12) 0.1566(11) 0.049(4) Uani 1.0 2 d .
C11 C 0.2066(14) 0.6545(12) 0.2364(12) 0.058(4) Uani 1.0 2 d .
C12 C 0.2164(14) 0.7232(13) 0.3029(13) 0.065(5) Uani 1.0 2 d .
C13 C 0.1334(14) 0.6373(10) 0.7738(10) 0.045(4) Uani 1.0 2 d .
C14 C 0.2630(13) 0.6126(11) 0.7635(12) 0.056(4) Uani 1.0 2 d .
C15 C 0.2804(13) 0.5083(13) 0.8112(11) 0.052(4) Uani 1.0 2 d .
C16 C 0.1801(12) 0.4364(10) 0.8675(11) 0.040(3) Uani 1.0 2 d .
C17 C 0.0500(14) 0.4566(13) 0.8763(11) 0.058(4) Uani 1.0 2 d .
C18 C 0.0307(14) 0.5639(15) 0.8279(13) 0.070(5) Uani 1.0 2 d .
C21 C 0.7707(13) 0.6824(13) 0.4407(12) 0.053(4) Uani 1.0 2 d .
C22 C 0.8078(18) 0.5744(12) 0.4992(13) 0.070(5) Uani 1.0 2 d .
C23 C 0.6651(14) 0.5548(13) 0.5704(12) 0.059(4) Uani 1.0 2 d .
C24 C 0.6695(15) 0.6507(10) 0.6209(14) 0.057(5) Uani 1.0 2 d .
C25 C 0.7336(12) 0.7285(11) 0.5372(12) 0.049(4) Uani 1.0 2 d .
C26 C 0.6337(16) 0.6128(12) 0.4699(12) 0.056(4) Uani 1.0 2 d .
C27 C 0.8362(13) 0.8396(12) 0.2821(13) 0.054(4) Uani 1.0 2 d .
C28 C 0.9488(13) 0.8974(13) 0.2059(12) 0.053(4) Uani 1.0 2 d .
C29 C 0.9369(12) 1.0005(13) 0.1409(11) 0.049(4) Uani 1.0 2 d .
C30 C 0.8126(11) 1.0449(11) 0.1520(11) 0.042(3) Uani 1.0 2 d .
C31 C 0.7085(13) 0.9829(13) 0.2331(13) 0.059(4) Uani 1.0 2 d .
C32 C 0.7131(13) 0.8814(12) 0.3031(13) 0.059(4) Uani 1.0 2 d .
C33 C 0.6414(12) 0.7276(11) 0.7676(11) 0.045(4) Uani 1.0 2 d .
C34 C 0.7652(15) 0.7503(12) 0.7613(12) 0.061(4) Uani 1.0 2 d .
C35 C 0.7864(14) 0.8310(12) 0.8072(11) 0.053(4) Uani 1.0 2 d .
C36 C 0.6802(11) 0.8819(10) 0.8581(10) 0.039(3) Uani 1.0 2 d .
C37 C 0.5574(13) 0.8496(13) 0.8692(12) 0.053(4) Uani 1.0 2 d .
C38 C 0.5363(13) 0.7760(12) 0.8218(11) 0.053(4) Uani 1.0 2 d .
H3 H 0.1196 0.9636 0.6244 0.0922 Uiso 1.0 2 calc R
H5 H 0.2540 0.6769 0.5392 0.0616 Uiso 1.0 2 calc R
H8 H 0.5290 0.7897 0.1926 0.0661 Uiso 1.0 2 calc R
H9 H 0.5145 0.6772 0.0832 0.0516 Uiso 1.0 2 calc R
H11 H 0.1244 0.6214 0.2458 0.0695 Uiso 1.0 2 calc R
H12 H 0.1429 0.7347 0.3609 0.0783 Uiso 1.0 2 calc R
H14 H 0.3344 0.6658 0.7254 0.0677 Uiso 1.0 2 calc R
H15 H 0.3661 0.4877 0.8035 0.0627 Uiso 1.0 2 calc R
H17 H -0.0199 0.4017 0.9125 0.0697 Uiso 1.0 2 calc R
H18 H -0.0548 0.5840 0.8337 0.0841 Uiso 1.0 2 calc R
H23 H 0.6233 0.4815 0.6166 0.0703 Uiso 1.0 2 calc R
H25 H 0.7528 0.8007 0.5378 0.0586 Uiso 1.0 2 calc R
H28 H 1.0312 0.8694 0.1973 0.0638 Uiso 1.0 2 calc R
H29 H 1.0135 1.0419 0.0882 0.0586 Uiso 1.0 2 calc R
H31 H 0.6256 1.0105 0.2433 0.0709 Uiso 1.0 2 calc R
H32 H 0.6378 0.8435 0.3609 0.0705 Uiso 1.0 2 calc R
H34 H 0.8344 0.7120 0.7266 0.0734 Uiso 1.0 2 calc R
H35 H 0.8715 0.8515 0.8042 0.0630 Uiso 1.0 2 calc R
H37 H 0.4859 0.8806 0.9118 0.0638 Uiso 1.0 2 calc R
H38 H 0.4508 0.7565 0.8248 0.0634 Uiso 1.0 2 calc R

loop_
_atom_site_aniso_label
_atom_site_aniso_U_11
_atom_site_aniso_U_22
_atom_site_aniso_U_33
_atom_site_aniso_U_12
_atom_site_aniso_U_13
_atom_site_aniso_U_23
Br10 0.0408(9) 0.0804(12) 0.0421(9) 0.0095(7) -0.0129(7) -0.0236(8)
Br16 0.0414(9) 0.0743(12) 0.0514(10) -0.0011(7) -0.0140(7) 0.0121(8)
Br30 0.0373(8) 0.0546(10) 0.0411(8) -0.0065(6) -0.0133(6) -0.0013(6)
Br36 0.0350(8) 0.0653(10) 0.0472(9) 0.0070(7) -0.0139(7) -0.0237(7)
F1 0.044(5) 0.057(6) 0.076(6) -0.002(4) -0.019(5) -0.004(5)
F2 0.080(6) 0.035(5) 0.079(6) -0.007(5) -0.002(5) -0.006(5)
F3 0.054(5) 0.079(7) 0.072(6) 0.018(5) -0.023(5) -0.031(5)
F4 0.091(7) 0.074(7) 0.062(6) 0.040(6) -0.031(5) -0.021(5)
F21 0.056(6) 0.097(8) 0.082(7) 0.027(5) -0.033(5) -0.035(6)
F22 0.078(7) 0.069(7) 0.089(7) 0.010(5) -0.009(5) -0.042(6)
F23 0.066(6) 0.075(7) 0.063(6) -0.006(5) -0.019(5) -0.002(5)
F24 0.092(7) 0.072(7) 0.088(7) -0.024(6) -0.025(6) -0.016(6)
O1 0.038(5) 0.033(5) 0.093(8) 0.002(4) -0.024(6) -0.027(5)
O4 0.056(6) 0.047(6) 0.068(7) 0.020(5) -0.024(6) -0.017(5)
O21 0.039(6) 0.033(6) 0.105(9) 0.006(4) -0.033(6) -0.014(6)
O24 0.079(8) 0.046(6) 0.062(7) -0.005(6) -0.024(6) -0.012(5)
C1 0.041(8) 0.056(10) 0.062(10) 0.007(7) -0.015(8) -0.016(8)
C2 0.065(11) 0.037(9) 0.064(10) -0.010(7) -0.002(8) -0.021(8)
C3 0.044(9) 0.121(17) 0.057(10) 0.006(10) -0.020(8) -0.003(10)
C4 0.054(9) 0.034(8) 0.065(10) 0.017(7) -0.040(8) -0.027(7)
C5 0.049(9) 0.026(7) 0.098(12) 0.014(6) -0.044(9) -0.025(8)
C6 0.046(9) 0.040(9) 0.057(10) -0.005(7) 0.018(8) -0.017(8)
C7 0.018(7) 0.057(9) 0.075(10) 0.009(6) -0.021(7) -0.005(8)
C8 0.044(9) 0.056(10) 0.056(9) -0.021(7) -0.021(8) 0.006(8)
C9 0.028(7) 0.049(9) 0.040(8) 0.002(6) -0.005(6) -0.000(7)
C10 0.028(7) 0.069(10) 0.047(8) 0.005(7) -0.016(7) -0.005(7)
C11 0.045(8) 0.058(10) 0.079(11) 0.000(7) -0.022(8) -0.030(9)
C12 0.044(9) 0.080(12) 0.089(12) 0.011(8) -0.019(9) -0.056(10)
C13 0.067(9) 0.024(7) 0.038(8) 0.005(6) -0.008(7) -0.009(6)
C14 0.045(8) 0.030(8) 0.090(12) 0.002(6) -0.025(8) -0.004(8)
C15 0.030(7) 0.070(11) 0.063(10) 0.008(7) -0.021(7) -0.022(8)
C16 0.048(8) 0.027(7) 0.050(8) 0.016(6) -0.022(7) -0.009(6)
C17 0.053(9) 0.072(11) 0.050(9) 0.013(8) -0.028(8) -0.004(8)
C18 0.036(9) 0.093(14) 0.075(11) -0.015(9) -0.000(8) -0.035(11)
C21 0.046(9) 0.061(10) 0.047(9) -0.002(7) -0.015(7) -0.008(8)
C22 0.100(14) 0.042(9) 0.076(12) 0.036(9) -0.033(11) -0.026(9)
C23 0.052(9) 0.061(10) 0.053(9) 0.006(8) -0.009(8) -0.011(8)
C24 0.075(11) 0.018(7) 0.088(12) -0.016(7) -0.056(10) 0.009(7)
C25 0.040(8) 0.039(8) 0.075(10) 0.013(6) -0.019(8) -0.028(8)
C26 0.073(11) 0.048(9) 0.041(8) 0.018(8) 0.003(8) -0.031(7)
C27 0.042(8) 0.043(8) 0.091(11) 0.012(7) -0.024(8) -0.040(8)
C28 0.039(8) 0.084(12) 0.052(9) 0.020(8) -0.023(7) -0.035(9)
C29 0.019(7) 0.087(12) 0.043(8) 0.012(7) -0.008(6) -0.025(8)
C30 0.029(7) 0.044(8) 0.052(8) -0.006(6) -0.007(6) -0.022(7)
C31 0.030(8) 0.062(10) 0.093(12) 0.007(7) -0.028(8) -0.025(9)
C32 0.043(8) 0.043(9) 0.080(11) 0.000(7) -0.008(8) -0.014(8)
C33 0.040(8) 0.037(8) 0.070(10) 0.002(6) -0.031(8) -0.021(7)
C34 0.080(11) 0.039(9) 0.073(11) 0.015(8) -0.029(9) -0.024(8)
C35 0.054(9) 0.049(9) 0.065(10) 0.015(7) -0.027(8) -0.025(8)
C36 0.038(7) 0.046(8) 0.040(7) 0.001(6) -0.027(6) -0.006(6)
C37 0.042(8) 0.065(10) 0.058(9) 0.006(7) -0.029(7) -0.010(8)
C38 0.033(8) 0.053(9) 0.054(9) -0.003(7) -0.007(7) 0.007(7)

loop_
_atom_type_symbol
_atom_type_description
_atom_type_scat_dispersion_real
_atom_type_scat_dispersion_imag
_atom_type_scat_source
C C 0.0033 0.0016
;
International Tables for Crystallography
(1992, Vol. C, Tables 4.2.6.8 and 6.1.1.4)
;
H H 0.0000 0.0000
;
International Tables for Crystallography
(1992, Vol. C, Table 6.1.1.4)
;
F F 0.0171 0.0103
;
International Tables for Crystallography
(1992, Vol. C, Tables 4.2.6.8 and 6.1.1.4)
;
O O 0.0106 0.0060
;
International Tables for Crystallography
(1992, Vol. C, Tables 4.2.6.8 and 6.1.1.4)
;
Br Br -0.2901 2.4595
;
International Tables for Crystallography
(1992, Vol. C, Tables 4.2.6.8 and 6.1.1.4)
;

loop_
_geom_angle_atom_site_label_1
_geom_angle_atom_site_label_2
_geom_angle_atom_site_label_3
_geom_angle
_geom_angle_publ_flag
C1 O1 C7 122.5(10) yes
C4 O4 C13 114.1(11) yes
C21 O21 C27 120.5(11) yes
C24 O24 C33 113.6(10) yes
O1 C1 C2 116.3(11) yes
O1 C1 C5 122.1(13) yes
O1 C1 C6 125.3(13) yes
C2 C1 C5 99.9(13) yes
C2 C1 C6 86.6(12) yes
C5 C1 C6 98.9(9) yes
F1 C2 F2 109.3(13) yes
F1 C2 C1 120.0(13) yes
F1 C2 C3 117.2(12) yes
F2 C2 C1 114.1(14) yes
F2 C2 C3 108.5(13) yes
C1 C2 C3 85.8(13) yes
C2 C3 C4 91.1(12) yes
C2 C3 C6 85.8(11) yes
C4 C3 C6 94.1(14) yes
O4 C4 C3 114.7(12) yes
O4 C4 C5 137.9(13) yes
C3 C4 C5 107.4(11) yes
C1 C5 C4 103.6(12) yes
F3 C6 F4 108.1(14) yes
F3 C6 C1 116.7(13) yes
F3 C6 C3 118.7(11) yes
F4 C6 C1 114.5(10) yes
F4 C6 C3 115.2(15) yes
C1 C6 C3 82.1(12) yes
O1 C7 C8 113.8(12) yes
O1 C7 C12 121.5(12) yes
C8 C7 C12 124.7(17) yes
C7 C8 C9 119.0(14) yes
C8 C9 C10 120.1(12) yes
Br10 C10 C9 119.9(10) yes
Br10 C10 C11 119.4(12) yes
C9 C10 C11 120.4(15) yes
C10 C11 C12 119.1(14) yes
C7 C12 C11 116.5(13) yes
O4 C13 C14 119.6(11) yes
O4 C13 C18 117.6(14) yes
C14 C13 C18 122.8(13) yes
C13 C14 C15 116.9(11) yes
C14 C15 C16 120.9(13) yes
Br16 C16 C15 121.2(11) yes
Br16 C16 C17 114.7(9) yes
C15 C16 C17 123.8(13) yes
C16 C17 C18 115.6(12) yes
C13 C18 C17 119.8(14) yes
O21 C21 C22 117.5(12) yes
O21 C21 C25 124.4(13) yes
O21 C21 C26 127.2(14) yes
C22 C21 C25 96.4(12) yes
C22 C21 C26 83.0(12) yes
C25 C21 C26 97.8(10) yes
F21 C22 F22 106.3(14) yes
F21 C22 C21 119.1(14) yes
F21 C22 C23 119.3(14) yes
F22 C22 C21 112.4(14) yes
F22 C22 C23 113.6(15) yes
C21 C22 C23 85.4(12) yes
C22 C23 C24 93.8(13) yes
C22 C23 C26 88.0(11) yes
C24 C23 C26 98.9(13) yes
O24 C24 C23 119.9(11) yes
O24 C24 C25 135.7(15) yes
C23 C24 C25 104.3(14) yes
C21 C25 C24 105.6(14) yes
F23 C26 F24 105.9(14) yes
F23 C26 C21 116.5(12) yes
F23 C26 C23 119.8(12) yes
F24 C26 C21 113.7(11) yes
F24 C26 C23 117.0(13) yes
C21 C26 C23 83.0(12) yes
O21 C27 C28 113.2(12) yes
O21 C27 C32 123.8(11) yes
C28 C27 C32 123.0(13) yes
C27 C28 C29 117.5(13) yes
C28 C29 C30 122.4(10) yes
Br30 C30 C29 120.8(8) yes
Br30 C30 C31 124.0(11) yes
C29 C30 C31 115.1(12) yes
C30 C31 C32 125.7(13) yes
C27 C32 C31 116.0(11) yes
O24 C33 C34 120.3(13) yes
O24 C33 C38 115.1(13) yes
C34 C33 C38 124.2(16) yes
C33 C34 C35 117.1(14) yes
C34 C35 C36 118.2(15) yes
Br36 C36 C35 118.8(11) yes
Br36 C36 C37 118.8(11) yes
C35 C36 C37 121.8(15) yes
C36 C37 C38 120.5(14) yes
C33 C38 C37 118.0(14) yes
C2 C3 H3 124.963 no
C4 C3 H3 124.958 no
C6 C3 H3 124.964 no
C1 C5 H5 128.218 no
C4 C5 H5 128.218 no
C7 C8 H8 120.517 no
C9 C8 H8 120.527 no
C8 C9 H9 119.931 no
C10 C9 H9 119.932 no
C10 C11 H11 120.436 no
C12 C11 H11 120.432 no
C7 C12 H12 121.750 no
C11 C12 H12 121.759 no
C13 C14 H14 121.538 no
C15 C14 H14 121.534 no
C14 C15 H15 119.560 no
C16 C15 H15 119.561 no
C16 C17 H17 122.175 no
C18 C17 H17 122.182 no
C13 C18 H18 120.106 no
C17 C18 H18 120.116 no
C22 C23 H23 122.586 no
C24 C23 H23 122.587 no
C26 C23 H23 122.589 no
C21 C25 H25 127.192 no
C24 C25 H25 127.201 no
C27 C28 H28 121.261 no
C29 C28 H28 121.251 no
C28 C29 H29 118.799 no
C30 C29 H29 118.806 no
C30 C31 H31 117.146 no
C32 C31 H31 117.145 no
C27 C32 H32 121.988 no
C31 C32 H32 121.993 no
C33 C34 H34 121.462 no
C35 C34 H34 121.481 no
C34 C35 H35 120.921 no
C36 C35 H35 120.923 no
C36 C37 H37 119.754 no
C38 C37 H37 119.742 no
C33 C38 H38 121.008 no
C37 C38 H38 120.997 no

loop_
_geom_bond_atom_site_label_1
_geom_bond_atom_site_label_2
_geom_bond_distance
_geom_bond_publ_flag
Br10 C10 1.913(17) yes
Br16 C16 1.844(12) yes
Br30 C30 1.829(13) yes
Br36 C36 1.894(15) yes
F1 C2 1.31(2) yes
F2 C2 1.340(15) yes
F3 C6 1.310(18) yes
F4 C6 1.267(16) yes
F21 C22 1.35(3) yes
F22 C22 1.37(2) yes
F23 C26 1.354(19) yes
F24 C26 1.31(2) yes
O1 C1 1.421(17) yes
O1 C7 1.42(2) yes
O4 C4 1.316(16) yes
O4 C13 1.430(16) yes
O21 C21 1.402(15) yes
O21 C27 1.397(17) yes
O24 C24 1.327(19) yes
O24 C33 1.43(2) yes
C1 C2 1.51(3) yes
C1 C5 1.505(18) yes
C1 C6 1.66(2) yes
C2 C3 1.62(2) yes
C3 C4 1.64(3) yes
C3 C6 1.58(3) yes
C4 C5 1.29(2) yes
C7 C8 1.351(18) yes
C7 C12 1.37(2) yes
C8 C9 1.35(3) yes
C9 C10 1.388(19) yes
C10 C11 1.399(18) yes
C11 C12 1.41(3) yes
C13 C14 1.42(2) yes
C13 C18 1.342(19) yes
C14 C15 1.37(2) yes
C15 C16 1.317(17) yes
C16 C17 1.41(2) yes
C17 C18 1.41(3) yes
C21 C22 1.53(3) yes
C21 C25 1.47(3) yes
C21 C26 1.62(3) yes
C22 C23 1.52(2) yes
C23 C24 1.54(3) yes
C23 C26 1.49(3) yes
C24 C25 1.289(17) yes
C27 C28 1.378(17) yes
C27 C32 1.41(2) yes
C28 C29 1.42(2) yes
C29 C30 1.447(18) yes
C30 C31 1.363(16) yes
C31 C32 1.41(2) yes
C33 C34 1.35(3) yes
C33 C38 1.374(19) yes
C34 C35 1.37(3) yes
C35 C36 1.385(19) yes
C36 C37 1.35(2) yes
C37 C38 1.31(3) yes
C3 H3 1.000 no
C5 H5 0.950 no
C8 H8 0.950 no
C9 H9 0.950 no
C11 H11 0.950 no
C12 H12 0.950 no
C14 H14 0.950 no
C15 H15 0.950 no
C17 H17 0.950 no
C18 H18 0.950 no
C23 H23 1.000 no
C25 H25 0.950 no
C28 H28 0.950 no
C29 H29 0.950 no
C31 H31 0.950 no
C32 H32 0.950 no
C34 H34 0.950 no
C35 H35 0.950 no
C37 H37 0.950 no
C38 H38 0.950 no

loop_
_geom_contact_atom_site_label_1
_geom_contact_atom_site_label_2
_geom_contact_distance
_geom_contact_publ_flag
_geom_contact_site_symmetry_2
F1 O1 3.202(16) no .
F1 O4 3.527(11) no .
F1 C4 2.704(16) no .
F1 C5 2.709(18) no .
F1 C6 3.41(2) no .
F2 F4 2.563(14) no .
F2 O1 2.900(15) no .
F2 C4 3.568(14) no .
F2 C5 3.558(15) no .
F2 C6 2.667(18) no .
F3 O1 3.475(11) no .
F3 O4 3.577(15) no .
F3 C2 3.38(2) no .
F3 C4 2.71(2) no .
F3 C5 2.763(17) no .
F3 C12 3.276(19) no .
F4 O1 3.111(13) no .
F4 C2 2.73(2) no .
F4 C4 3.564(17) no .
F4 C5 3.584(16) no .
F21 O21 3.225(14) no .
F21 O24 3.508(13) no .
F21 C24 2.645(18) no .
F21 C25 2.677(17) no .
F21 C26 3.37(2) no .
F22 F24 2.542(15) no .
F22 O21 2.883(13) no .
F22 C24 3.531(19) no .
F22 C25 3.514(18) no .
F22 C26 2.652(19) no .
F23 O21 3.474(11) no .
F23 O24 3.589(16) no .
F23 C22 3.35(3) no .
F23 C24 2.74(3) no .
F23 C25 2.751(19) no .
F23 C32 3.298(15) no .
F24 O21 3.082(14) no .
F24 C22 2.68(3) no .
F24 C24 3.55(3) no .
F24 C25 3.54(2) no .
O1 C3 3.49(2) no .
O1 C4 3.548(17) no .
O1 C9 3.579(19) no .
O4 C1 3.514(16) no .
O4 C2 3.430(15) no .
O4 C6 3.465(18) no .
O21 C23 3.408(15) no .
O21 C24 3.538(18) no .
O24 C21 3.524(17) no .
O24 C22 3.384(19) no .
O24 C26 3.43(2) no .
O24 C37 3.57(2) no .
C1 C12 2.94(3) no .
C4 C14 2.94(2) no .
C4 C18 3.332(19) no .
C5 C7 3.18(3) no .
C5 C12 3.28(3) no .
C5 C13 2.893(18) no .
C5 C14 3.15(3) no .
C6 C7 3.55(2) no .
C6 C12 3.49(3) no .
C7 C10 2.70(3) no .
C8 C11 2.78(2) no .
C9 C12 2.788(18) no .
C13 C16 2.695(17) no .
C14 C17 2.811(19) no .
C15 C18 2.77(2) no .
C21 C28 3.586(18) no .
C21 C32 2.94(2) no .
C24 C34 2.92(3) no .
C24 C38 3.35(3) no .
C25 C27 3.13(2) no .
C25 C32 3.30(2) no .
C25 C33 2.86(2) no .
C25 C34 3.16(3) no .
C26 C27 3.519(18) no .
C26 C32 3.535(19) no .
C27 C30 2.830(19) no .
C28 C31 2.79(2) no .
C29 C32 2.804(16) no .
C33 C36 2.64(3) no .
C34 C37 2.75(2) no .
C35 C38 2.75(3) no .
Br10 O24 3.534(11) no 2_666
Br10 C15 3.557(17) no 1_554
Br16 C35 3.473(15) no 2_667
Br30 O4 3.474(12) no 2_676
F1 F1 3.090(11) no 2_676
F1 F2 3.026(13) no 2_676
F1 F23 3.476(14) no .
F1 C31 3.41(2) no 2_676
F2 F1 3.026(13) no 2_676
F2 C25 3.295(17) no 2_676
F2 C33 3.554(15) no 2_676
F2 C38 3.537(14) no 2_676
F3 F4 3.111(14) no 2_576
F3 F21 3.486(14) no 1_455
F3 O21 3.583(16) no 1_455
F3 C25 3.304(16) no 1_455
F4 F3 3.111(14) no 2_576
F4 F4 3.215(11) no 2_576
F4 C3 3.350(19) no 2_576
F4 C6 3.270(17) no 2_576
F4 C34 3.425(15) no 2_676
F4 C35 2.974(15) no 2_676
F4 C36 3.355(13) no 2_676
F21 F3 3.486(14) no 1_655
F21 F21 3.089(14) no 2_766
F21 F22 3.038(14) no 2_766
F21 C11 3.436(16) no 2_666
F22 F21 3.038(14) no 2_766
F22 C5 3.284(17) no 2_666
F22 C13 3.567(19) no 2_666
F22 C18 3.57(2) no 2_666
F23 F1 3.476(14) no .
F23 F24 3.155(13) no 2_666
F23 O1 3.518(14) no .
F23 C5 3.261(16) no .
F24 F23 3.155(13) no 2_666
F24 F24 3.308(11) no 2_666
F24 C14 3.354(19) no 2_666
F24 C15 2.937(19) no 2_666
F24 C16 3.401(15) no 2_666
F24 C23 3.425(19) no 2_666
F24 C26 3.344(17) no 2_666
O1 F23 3.518(14) no .
O4 Br30 3.474(12) no 2_676
O4 C35 3.568(17) no 1_455
O21 F3 3.583(16) no 1_655
O24 Br10 3.534(11) no 2_666
C3 F4 3.350(19) no 2_576
C5 F22 3.284(17) no 2_666
C5 F23 3.261(16) no .
C6 F4 3.270(17) no 2_576
C9 C37 3.466(17) no 1_554
C11 F21 3.436(16) no 2_666
C13 F22 3.567(19) no 2_666
C14 F24 3.354(19) no 2_666
C15 Br10 3.557(17) no 1_556
C15 F24 2.937(19) no 2_666
C16 F24 3.401(15) no 2_666
C17 C17 3.53(3) no 2_567
C18 F22 3.57(2) no 2_666
C23 F24 3.425(19) no 2_666
C25 F2 3.295(17) no 2_676
C25 F3 3.304(16) no 1_655
C26 F24 3.344(17) no 2_666
C29 C29 3.51(2) no 2_775
C31 F1 3.41(2) no 2_676
C33 F2 3.554(15) no 2_676
C34 F4 3.425(15) no 2_676
C35 Br16 3.473(15) no 2_667
C35 F4 2.974(15) no 2_676
C35 O4 3.568(17) no 1_655
C36 F4 3.355(13) no 2_676
C37 C9 3.466(17) no 1_556
C38 F2 3.537(14) no 2_676
Br10 H9 2.9384 no .
Br10 H11 2.9452 no .
Br16 H15 2.8431 no .
Br16 H17 2.8276 no .
Br30 H29 2.9362 no .
Br30 H31 2.8981 no .
Br36 H35 2.9124 no .
Br36 H37 2.8609 no .
F1 H3 3.0511 no .
F1 H5 3.3301 no .
F1 H14 3.2287 no .
F2 H3 2.7984 no .
F3 H3 3.0822 no .
F3 H5 3.3863 no .
F3 H12 2.4081 no .
F4 H3 2.8264 no .
F4 H12 3.4640 no .
F21 H23 2.9994 no .
F21 H25 3.2944 no .
F21 H34 3.1586 no .
F22 H23 2.7799 no .
F23 H23 3.0242 no .
F23 H25 3.3605 no .
F23 H32 2.4568 no .
F24 H23 2.7687 no .
F24 H32 3.5673 no .
O1 H5 2.8866 no .
O1 H8 2.4542 no .
O1 H12 2.6456 no .
O4 H3 2.7829 no .
O4 H5 2.8563 no .
O4 H14 2.6561 no .
O4 H18 2.5203 no .
O21 H25 2.8664 no .
O21 H28 2.4691 no .
O21 H32 2.7186 no .
O24 H23 2.7573 no .
O24 H25 2.8186 no .
O24 H34 2.6055 no .
O24 H38 2.5196 no .
C1 H3 3.1074 no .
C1 H12 2.6694 no .
C2 H5 3.1428 no .
C3 H5 3.3034 no .
C4 H14 2.8433 no .
C4 H18 3.4984 no .
C5 H3 3.3043 no .
C5 H12 2.8789 no .
C5 H14 2.9615 no .
C6 H5 3.2518 no .
C6 H12 2.8568 no .
C7 H5 3.1552 no .
C7 H9 3.1889 no .
C7 H11 3.2322 no .
C8 H12 3.2638 no .
C9 H11 3.2759 no .
C10 H8 3.2375 no .
C10 H12 3.2899 no .
C11 H9 3.2746 no .
C12 H5 3.1813 no .
C12 H8 3.2591 no .
C13 H5 2.8484 no .
C13 H15 3.2452 no .
C13 H17 3.2497 no .
C14 H5 2.8995 no .
C14 H18 3.2765 no .
C15 H17 3.2607 no .
C16 H14 3.2006 no .
C16 H18 3.2634 no .
C17 H15 3.2577 no .
C18 H14 3.2748 no .
C21 H23 3.0402 no .
C21 H32 2.7183 no .
C22 H25 3.0867 no .
C23 H25 3.1769 no .
C24 H34 2.8181 no .
C24 H38 3.5101 no .
C25 H23 3.1813 no .
C25 H32 2.9243 no .
C25 H34 2.9985 no .
C26 H25 3.1751 no .
C26 H32 2.9470 no .
C27 H25 3.0964 no .
C27 H29 3.2456 no .
C27 H31 3.2451 no .
C28 H32 3.3077 no .
C29 H31 3.2331 no .
C30 H28 3.3696 no .
C30 H32 3.3147 no .
C31 H29 3.2297 no .
C32 H25 3.1800 no .
C32 H28 3.3088 no .
C33 H25 2.7807 no .
C33 H35 3.1940 no .
C33 H37 3.1656 no .
C34 H25 2.9020 no .
C34 H38 3.2571 no .
C35 H37 3.2420 no .
C36 H34 3.2383 no .
C36 H38 3.1745 no .
C37 H35 3.2461 no .
C38 H34 3.2626 no .
H5 H12 2.9185 no .
H5 H14 2.8321 no .
H8 H9 2.3088 no .
H11 H12 2.3907 no .
H14 H15 2.3388 no .
H17 H18 2.3967 no .
H25 H32 2.9270 no .
H25 H34 2.8844 no .
H28 H29 2.3696 no .
H31 H32 2.3468 no .
H34 H35 2.3567 no .
H37 H38 2.2691 no .
Br10 H15 3.5234 no 1_554
Br10 H17 3.1199 no 2_566
Br10 H18 2.9408 no 2_566
Br10 H38 3.4899 no 1_554
Br16 H8 3.1900 no 2_666
Br16 H9 3.0432 no 2_666
Br16 H35 3.3646 no 2_667
Br30 H17 3.2715 no 1_664
Br30 H28 3.5415 no 2_775
Br30 H37 3.1262 no 2_676
Br30 H38 2.8962 no 2_676
Br36 H28 3.1458 no 2_776
Br36 H29 3.0171 no 2_776
Br36 H37 3.2288 no 2_677
F1 H31 3.1246 no 2_676
F1 H32 3.1942 no .
F2 H25 2.4776 no 2_676
F2 H31 3.3419 no .
F2 H32 3.5141 no 2_676
F3 H3 3.2541 no 2_576
F3 H25 2.8637 no 1_455
F3 H34 3.2349 no 1_455
F4 H3 2.8993 no 2_576
F4 H25 3.3104 no 2_676
F4 H35 2.9578 no 2_676
F21 H11 3.1541 no 2_666
F21 H12 3.2593 no 1_655
F22 H5 2.4785 no 2_666
F22 H11 3.2781 no 1_655
F23 H5 2.8251 no .
F23 H14 3.2001 no .
F23 H23 3.2587 no 2_666
F24 H5 3.2652 no 2_666
F24 H14 3.5868 no 2_666
F24 H15 2.8508 no 2_666
F24 H23 2.9276 no 2_666
O1 H31 3.2836 no .
O1 H32 3.1615 no .
O4 H34 3.0365 no 1_455
O4 H35 2.9010 no 1_455
O21 H11 3.2643 no 1_655
O21 H12 3.2520 no 1_655
O24 H14 3.0366 no .
O24 H15 3.0299 no .
C2 H25 3.5140 no 2_676
C3 H25 3.5906 no 2_676
C3 H35 3.4964 no 1_455
C4 H34 3.4574 no 1_455
C4 H35 3.5679 no 1_455
C7 H23 3.2952 no 2_666
C8 H23 3.2805 no 2_666
C9 H15 3.2225 no 2_666
C9 H23 3.2696 no 2_666
C9 H37 3.2718 no 1_554
C10 H23 3.2532 no 2_666
C11 H17 3.4334 no 2_566
C11 H23 3.3019 no 2_666
C11 H28 3.3817 no 1_455
C12 H23 3.3008 no 2_666
C12 H28 3.1730 no 1_455
C13 H34 3.5984 no 1_455
C14 H38 3.1690 no .
C17 H11 3.1562 no 2_566
C18 H11 3.4079 no 2_566
C18 H17 3.5138 no 2_567
C18 H34 3.2516 no 1_455
C22 H5 3.4770 no 2_666
C23 H5 3.5942 no 2_666
C24 H14 3.4822 no .
C27 H3 3.1610 no 2_676
C28 H3 3.0909 no 2_676
C29 H3 3.0951 no 2_676
C29 H29 3.0673 no 2_775
C29 H35 3.1819 no 2_776
C30 H3 3.2369 no 2_676
C30 H29 3.5528 no 2_775
C31 H3 3.2267 no 2_676
C31 H8 3.3993 no .
C31 H37 3.4906 no 2_676
C32 H3 3.1989 no 2_676
C32 H8 3.2016 no .
C34 H18 3.0854 no 1_655
C35 H29 3.5146 no 2_776
C36 H9 3.4132 no 1_556
C37 H9 3.0232 no 1_556
C37 H31 3.1646 no 2_676
C38 H9 3.2921 no 1_556
C38 H14 3.3366 no .
C38 H31 3.3422 no 2_676
H3 F3 3.2541 no 2_576
H3 F4 2.8993 no 2_576
H3 C27 3.1610 no 2_676
H3 C28 3.0909 no 2_676
H3 C29 3.0951 no 2_676
H3 C30 3.2369 no 2_676
H3 C31 3.2267 no 2_676
H3 C32 3.1989 no 2_676
H3 H25 3.2461 no 2_676
H3 H28 3.5648 no 2_676
H3 H29 3.5656 no 2_676
H3 H35 3.0255 no 1_455
H5 F22 2.4785 no 2_666
H5 F23 2.8251 no .
H5 F24 3.2652 no 2_666
H5 C22 3.4770 no 2_666
H5 C23 3.5942 no 2_666
H5 H23 3.2169 no 2_666
H8 Br16 3.1900 no 2_666
H8 C31 3.3993 no .
H8 C32 3.2016 no .
H8 H31 3.3051 no .
H8 H32 3.0395 no .
H9 Br16 3.0432 no 2_666
H9 C36 3.4132 no 1_554
H9 C37 3.0232 no 1_554
H9 C38 3.2921 no 1_554
H9 H15 2.8465 no 2_666
H9 H37 3.0931 no 1_554
H9 H38 3.5958 no 1_554
H11 F21 3.1541 no 2_666
H11 F22 3.2781 no 1_455
H11 O21 3.2643 no 1_455
H11 C17 3.1562 no 2_566
H11 C18 3.4079 no 2_566
H11 H17 2.7505 no 2_566
H11 H18 3.2308 no 2_566
H11 H28 3.3106 no 1_455
H12 F21 3.2593 no 1_455
H12 O21 3.2520 no 1_455
H12 H28 2.9991 no 1_455
H14 F23 3.2001 no .
H14 F24 3.5868 no 2_666
H14 O24 3.0366 no .
H14 C24 3.4822 no .
H14 C38 3.3366 no .
H14 H38 2.5481 no .
H15 Br10 3.5234 no 1_556
H15 F24 2.8508 no 2_666
H15 O24 3.0299 no .
H15 C9 3.2225 no 2_666
H15 H9 2.8465 no 2_666
H15 H23 3.0859 no .
H17 Br10 3.1199 no 2_566
H17 Br30 3.2715 no 1_446
H17 C11 3.4334 no 2_566
H17 C18 3.5138 no 2_567
H17 H11 2.7505 no 2_566
H18 Br10 2.9408 no 2_566
H18 C34 3.0854 no 1_455
H18 H11 3.2308 no 2_566
H18 H34 2.4727 no 1_455
H18 H35 3.4762 no 1_455
H23 F23 3.2587 no 2_666
H23 F24 2.9276 no 2_666
H23 C7 3.2952 no 2_666
H23 C8 3.2805 no 2_666
H23 C9 3.2696 no 2_666
H23 C10 3.2532 no 2_666
H23 C11 3.3019 no 2_666
H23 C12 3.3008 no 2_666
H23 H5 3.2169 no 2_666
H23 H15 3.0859 no .
H25 F2 2.4776 no 2_676
H25 F3 2.8637 no 1_655
H25 F4 3.3104 no 2_676
H25 C2 3.5140 no 2_676
H25 C3 3.5906 no 2_676
H25 H3 3.2461 no 2_676
H28 Br30 3.5415 no 2_775
H28 Br36 3.1458 no 2_776
H28 C11 3.3817 no 1_655
H28 C12 3.1730 no 1_655
H28 H3 3.5648 no 2_676
H28 H11 3.3106 no 1_655
H28 H12 2.9991 no 1_655
H29 Br36 3.0171 no 2_776
H29 C29 3.0673 no 2_775
H29 C30 3.5528 no 2_775
H29 C35 3.5146 no 2_776
H29 H3 3.5656 no 2_676
H29 H29 2.8766 no 2_775
H29 H35 2.7463 no 2_776
H31 F1 3.1246 no 2_676
H31 F2 3.3419 no .
H31 O1 3.2836 no .
H31 C37 3.1646 no 2_676
H31 C38 3.3422 no 2_676
H31 H8 3.3051 no .
H31 H37 2.7962 no 2_676
H31 H38 3.0960 no 2_676
H32 F1 3.1942 no .
H32 F2 3.5141 no 2_676
H32 O1 3.1615 no .
H32 H8 3.0395 no .
H34 F3 3.2349 no 1_655
H34 O4 3.0365 no 1_655
H34 C4 3.4574 no 1_655
H34 C13 3.5984 no 1_655
H34 C18 3.2516 no 1_655
H34 H18 2.4727 no 1_655
H35 Br16 3.3646 no 2_667
H35 F4 2.9578 no 2_676
H35 O4 2.9010 no 1_655
H35 C3 3.4964 no 1_655
H35 C4 3.5679 no 1_655
H35 C29 3.1819 no 2_776
H35 H3 3.0255 no 1_655
H35 H18 3.4762 no 1_655
H35 H29 2.7463 no 2_776
H37 Br30 3.1262 no 2_676
H37 Br36 3.2288 no 2_677
H37 C9 3.2718 no 1_556
H37 C31 3.4906 no 2_676
H37 H9 3.0931 no 1_556
H37 H31 2.7962 no 2_676
H38 Br10 3.4899 no 1_556
H38 Br30 2.8962 no 2_676
H38 C14 3.1690 no .
H38 H9 3.5958 no 1_556
H38 H14 2.5481 no .
H38 H31 3.0960 no 2_676

loop_
_geom_torsion_atom_site_label_1
_geom_torsion_atom_site_label_2
_geom_torsion_atom_site_label_3
_geom_torsion_atom_site_label_4
_geom_torsion
_geom_torsion_publ_flag
C1 O1 C7 C8 -156.6(11) no
C1 O1 C7 C12 22.7(19) no
C7 O1 C1 C2 174.9(11) no
C7 O1 C1 C5 52.5(19) no
C7 O1 C1 C6 -79.5(16) no
C4 O4 C13 C14 61.0(17) no
C4 O4 C13 C18 -122.7(13) no
C13 O4 C4 C3 -168.9(11) no
C13 O4 C4 C5 7(3) no
C21 O21 C27 C28 154.6(13) no
C21 O21 C27 C32 -26(3) no
C27 O21 C21 C22 -172.8(13) no
C27 O21 C21 C25 -52(2) no
C27 O21 C21 C26 84.4(19) no
C24 O24 C33 C34 -62.6(16) no
C24 O24 C33 C38 124.9(12) no
C33 O24 C24 C23 169.4(12) no
C33 O24 C24 C25 -13(3) no
O1 C1 C2 F1 -80.5(15) no
O1 C1 C2 F2 52.0(18) no
O1 C1 C2 C3 160.4(11) no
O1 C1 C5 C4 174.5(13) no
O1 C1 C6 F3 88.2(16) no
O1 C1 C6 F4 -39(3) no
O1 C1 C6 C3 -153.6(14) no
C2 C1 C5 C4 44.7(13) no
C5 C1 C2 F1 53.0(14) no
C5 C1 C2 F2 -174.6(11) no
C5 C1 C2 C3 -66.2(10) no
C2 C1 C6 F3 -151.7(12) no
C2 C1 C6 F4 80.7(14) no
C2 C1 C6 C3 -33.5(8) no
C6 C1 C2 F1 151.5(11) no
C6 C1 C2 F2 -76.1(12) no
C6 C1 C2 C3 32.3(8) no
C5 C1 C6 F3 -52.2(17) no
C5 C1 C6 F4 -179.9(14) no
C5 C1 C6 C3 66.0(12) no
C6 C1 C5 C4 -43.4(15) no
F1 C2 C3 C4 -61.9(15) no
F1 C2 C3 C6 -156.0(12) no
F2 C2 C3 C4 173.8(13) no
F2 C2 C3 C6 79.7(14) no
C1 C2 C3 C4 59.8(11) no
C1 C2 C3 C6 -34.3(10) no
C2 C3 C4 O4 136.3(13) no
C2 C3 C4 C5 -40.8(15) no
C2 C3 C6 F3 147.1(12) no
C2 C3 C6 F4 -82.5(13) no
C2 C3 C6 C1 30.9(9) no
C4 C3 C6 F3 56.3(14) no
C4 C3 C6 F4 -173.2(10) no
C4 C3 C6 C1 -59.8(8) no
C6 C3 C4 O4 -137.9(12) no
C6 C3 C4 C5 45.1(13) no
O4 C4 C5 C1 -175.6(19) no
C3 C4 C5 C1 0.4(16) no
O1 C7 C8 C9 -177.8(11) no
O1 C7 C12 C11 177.0(11) no
C8 C7 C12 C11 -4(3) no
C12 C7 C8 C9 3(3) no
C7 C8 C9 C10 -2(2) no
C8 C9 C10 Br10 176.9(11) no
C8 C9 C10 C11 2(2) no
Br10 C10 C11 C12 -177.8(9) no
C9 C10 C11 C12 -3(2) no
C10 C11 C12 C7 4(2) no
O4 C13 C14 C15 176.6(12) no
O4 C13 C18 C17 -177.0(13) no
C14 C13 C18 C17 -1(3) no
C18 C13 C14 C15 1(3) no
C13 C14 C15 C16 -3(3) no
C14 C15 C16 Br16 179.6(13) no
C14 C15 C16 C17 5(3) no
Br16 C16 C17 C18 -179.9(9) no
C15 C16 C17 C18 -5(3) no
C16 C17 C18 C13 3(3) no
O21 C21 C22 F21 78.1(19) no
O21 C21 C22 F22 -47(2) no
O21 C21 C22 C23 -160.9(14) no
O21 C21 C25 C24 -171.3(12) no
O21 C21 C26 F23 -87.8(18) no
O21 C21 C26 F24 36(2) no
O21 C21 C26 C23 152.3(14) no
C22 C21 C25 C24 -41.5(13) no
C25 C21 C22 F21 -56.3(14) no
C25 C21 C22 F22 178.5(12) no
C25 C21 C22 C23 64.8(11) no
C22 C21 C26 F23 152.9(13) no
C22 C21 C26 F24 -83.5(13) no
C22 C21 C26 C23 33.0(10) no
C26 C21 C22 F21 -153.4(13) no
C26 C21 C22 F22 81.4(14) no
C26 C21 C22 C23 -32.3(10) no
C25 C21 C26 F23 57.3(14) no
C25 C21 C26 F24 -179.1(11) no
C25 C21 C26 C23 -62.6(10) no
C26 C21 C25 C24 42.2(13) no
F21 C22 C23 C24 57.4(15) no
F21 C22 C23 C26 156.1(13) no
F22 C22 C23 C24 -176.0(12) no
F22 C22 C23 C26 -77.3(14) no
C21 C22 C23 C24 -63.5(12) no
C21 C22 C23 C26 35.2(12) no
C22 C23 C24 O24 -137.0(15) no
C22 C23 C24 C25 44.9(15) no
C22 C23 C26 F23 -149.7(14) no
C22 C23 C26 F24 79.9(14) no
C22 C23 C26 C21 -33.2(10) no
C24 C23 C26 F23 -56.2(16) no
C24 C23 C26 F24 173.4(11) no
C24 C23 C26 C21 60.4(10) no
C26 C23 C24 O24 134.4(14) no
C26 C23 C24 C25 -43.7(14) no
O24 C24 C25 C21 -179.4(18) no
C23 C24 C25 C21 -1.8(16) no
O21 C27 C28 C29 174.6(13) no
O21 C27 C32 C31 -172.8(14) no
C28 C27 C32 C31 6(3) no
C32 C27 C28 C29 -5(3) no
C27 C28 C29 C30 -0(3) no
C28 C29 C30 Br30 -179.5(13) no
C28 C29 C30 C31 3(3) no
Br30 C30 C31 C32 -178.5(11) no
C29 C30 C31 C32 -1(3) no
C30 C31 C32 C27 -3(3) no
O24 C33 C34 C35 -175.5(10) no
O24 C33 C38 C37 173.1(10) no
C34 C33 C38 C37 1(2) no
C38 C33 C34 C35 -4(2) no
C33 C34 C35 C36 1.1(18) no
C34 C35 C36 Br36 175.0(10) no
C34 C35 C36 C37 4.1(18) no
Br36 C36 C37 C38 -178.0(9) no
C35 C36 C37 C38 -7(2) no
C36 C37 C38 C33 4(2) no
